data_4001977
loop_
_publ_author_name
'Samal, Saroj L.'
'Pandey, Abhishek'
'Johnston, David C.'
'Corbett, John D.'
'Miller, Gordon J.'

_publ_section_title
;
 Taking Advantage of Gold&#x2019;s Electronegativity inR4Mn3--xAu10+x(R=
 Gd or Y; 0.2 &#x2264;x&#x2264; 1)
;
_journal_issue 10
_journal_name_full 'Chemistry of Materials'
_journal_page_first 3209
_journal_paper_doi 10.1021/cm500871c
_journal_volume 26
_journal_year 2014
_chemical_formula_sum 'Au3.44 Mn0.89 Y1.33'
_chemical_formula_weight 845.66
_chemical_name_systematic
; 
 ? 
;
_space_group_IT_number 64
_symmetry_cell_setting orthorhombic
_symmetry_space_group_name_Hall '-C 2ac 2'
_symmetry_space_group_name_H-M 'C m c a'
_atom_sites_solution_primary direct
_atom_sites_solution_secondary difmap
_audit_creation_method SHELXL-97
_cell_angle_alpha 90.00
_cell_angle_beta 90.00
_cell_angle_gamma 90.00
_cell_formula_units_Z 12
_cell_length_a 13.484(3)
_cell_length_b 9.908(3)
_cell_length_c 9.971(3)
_cell_measurement_reflns_used 809
_cell_measurement_temperature 293(2)
_cell_measurement_theta_max 28.31
_cell_measurement_theta_min 3.02
_cell_volume 1332.1(6)
_computing_structure_refinement 'SHELXL-97 (Sheldrick, 1997)'
_computing_structure_solution 'SHELXS-97 (Sheldrick, 1990)'
_diffrn_ambient_temperature 293(2)
_diffrn_measured_fraction_theta_full 0.991
_diffrn_measured_fraction_theta_max 0.991
_diffrn_radiation_monochromator graphite
_diffrn_radiation_source 'fine-focus sealed tube'
_diffrn_radiation_type MoK\a
_diffrn_radiation_wavelength 0.71073
_diffrn_reflns_av_R_equivalents 0.0982
_diffrn_reflns_av_sigmaI/netI 0.0821
_diffrn_reflns_limit_h_max 17
_diffrn_reflns_limit_h_min -10
_diffrn_reflns_limit_k_max 13
_diffrn_reflns_limit_k_min -12
_diffrn_reflns_limit_l_max 12
_diffrn_reflns_limit_l_min -12
_diffrn_reflns_number 4532
_diffrn_reflns_theta_full 28.31
_diffrn_reflns_theta_max 28.31
_diffrn_reflns_theta_min 3.02
_exptl_absorpt_coefficient_mu 132.802
_exptl_absorpt_correction_T_max 0.02
_exptl_absorpt_correction_T_min 0.002
_exptl_absorpt_correction_type empirical
_exptl_absorpt_process_details SADABS
_exptl_crystal_colour metallic
_exptl_crystal_density_diffrn 12.649
_exptl_crystal_density_method 'not measured'
_exptl_crystal_description irregular
_exptl_crystal_F_000 4155.7
_exptl_crystal_size_max 0.05
_exptl_crystal_size_mid 0.04
_exptl_crystal_size_min 0.03
_refine_diff_density_max 4.628
_refine_diff_density_min -3.917
_refine_diff_density_rms 1.268
_refine_ls_extinction_coef none
_refine_ls_extinction_method none
_refine_ls_goodness_of_fit_ref 1.030
_refine_ls_matrix_type full
_refine_ls_number_parameters 46
_refine_ls_number_reflns 809
_refine_ls_number_restraints 0
_refine_ls_restrained_S_all 1.030
_refine_ls_R_factor_all 0.0853
_refine_ls_R_factor_gt 0.0645
_refine_ls_shift/su_max 0.000
_refine_ls_shift/su_mean 0.000
_refine_ls_structure_factor_coef Fsqd
_refine_ls_weighting_details 'calc w=1/[\s^2^(Fo^2^)+(0.1035P)^2^+0.0000P] where P=(Fo^2^+2Fc^2^)/3'
_refine_ls_weighting_scheme calc
_refine_ls_wR_factor_gt 0.1351
_refine_ls_wR_factor_ref 0.1177
_reflns_number_gt 577
_reflns_number_total 809
_reflns_threshold_expression >2sigma(I)
_cod_data_source_file cm500871c_si_002.cif
_cod_data_source_block Y4Mn2.7Au10.3
_cod_depositor_comments
;
The following automatic conversions were performed:

'_symmetry_cell_setting' value 'Orthorhombic' changed to
'orthorhombic' according to
/usr/data/users/saulius/crontab/automatic-downloads/rss-feeds/ACS/lib/dictionaries/cif_core.dic
dictionary named 'cif_core.dic' version 2.4.2 from 2011-04-26.

Automatic conversion script
Id: cif_fix_values 2281 2013-09-26 08:29:07Z andrius 

 Adding full bibliography for 4001972--4001978.cif.
;
_cod_original_cell_volume 1332.2(6)
_cod_original_sg_symbol_H-M 'C mca'
_cod_database_code 4001977

loop_
_symmetry_equiv_pos_as_xyz
'x, y, z'
'-x, -y+1/2, z+1/2'
'-x, y+1/2, -z+1/2'
'x, -y, -z'
'x+1/2, y+1/2, z'
'-x+1/2, -y+1, z+1/2'
'-x+1/2, y+1, -z+1/2'
'x+1/2, -y+1/2, -z'
'-x, -y, -z'
'x, y-1/2, -z-1/2'
'x, -y-1/2, z-1/2'
'-x, y, z'
'-x+1/2, -y+1/2, -z'
'x+1/2, y, -z-1/2'
'x+1/2, -y, z-1/2'
'-x+1/2, y+1/2, z'

loop_
_atom_site_label
_atom_site_type_symbol
_atom_site_fract_x
_atom_site_fract_y
_atom_site_fract_z
_atom_site_U_iso_or_equiv
_atom_site_adp_type
_atom_site_occupancy
_atom_site_symmetry_multiplicity
_atom_site_calc_flag
_atom_site_refinement_flags
Au1 Au 0.14173(10) 0.02178(15) 0.20620(14) 0.0191(4) Uani 1 1 d .
Au2 Au 0.35886(10) 0.29385(15) 0.01680(14) 0.0198(5) Uani 1 1 d .
Au3 Au 0.0000 0.09800(19) 0.40243(18) 0.0172(5) Uani 1 2 d S
Mn4 Mn 0.2500 0.2692(6) 0.2500 0.025(2) Uani 0.834(14) 2 d SP
Au4 Au 0.2500 0.2692(6) 0.2500 0.025(2) Uani 0.166(14) 2 d SP
Mn5 Mn 0.0000 0.0000 0.0000 0.016(2) Uani 1 4 d S
Y1 Y 0.0000 0.3021(5) 0.2014(5) 0.0198(11) Uani 1 2 d S
Y2 Y 0.3026(4) 0.0000 0.0000 0.0150(10) Uani 1 2 d S

loop_
_atom_site_aniso_label
_atom_site_aniso_U_11
_atom_site_aniso_U_22
_atom_site_aniso_U_33
_atom_site_aniso_U_23
_atom_site_aniso_U_13
_atom_site_aniso_U_12
Au1 0.0173(8) 0.0254(9) 0.0145(7) -0.0007(5) 0.0021(5) -0.0017(6)
Au2 0.0180(8) 0.0129(7) 0.0287(8) 0.0012(5) 0.0030(6) 0.0013(6)
Au3 0.0183(10) 0.0153(10) 0.0181(10) 0.0010(8) 0.000 0.000
Mn4 0.016(3) 0.022(3) 0.035(4) 0.000 0.002(2) 0.000
Au4 0.016(3) 0.022(3) 0.035(4) 0.000 0.002(2) 0.000
Mn5 0.012(5) 0.020(6) 0.017(5) 0.001(4) 0.000 0.000
Y1 0.018(2) 0.022(3) 0.020(2) 0.001(2) 0.000 0.000
Y2 0.013(2) 0.017(2) 0.015(2) 0.0005(18) 0.000 0.000

loop_
_atom_type_symbol
_atom_type_description
_atom_type_scat_dispersion_real
_atom_type_scat_dispersion_imag
_atom_type_scat_source
Mn Mn 0.3368 0.7283 'International Tables Vol C Tables 4.2.6.8 and 6.1.1.4'
Y Y -2.7962 3.5667 'International Tables Vol C Tables 4.2.6.8 and 6.1.1.4'
Au Au -2.0133 8.8022 'International Tables Vol C Tables 4.2.6.8 and 6.1.1.4'

loop_
_geom_angle_atom_site_label_1
_geom_angle_atom_site_label_2
_geom_angle_atom_site_label_3
_geom_angle
_geom_angle_site_symmetry_1
_geom_angle_site_symmetry_3
Mn5 Au1 Au3 93.83(5) . .
Mn5 Au1 Au2 58.83(4) . 13
Au3 Au1 Au2 111.23(7) . 13
Mn5 Au1 Mn4 121.26(7) . .
Au3 Au1 Mn4 90.59(6) . .
Au2 Au1 Mn4 65.12(5) 13 .
Mn5 Au1 Au4 112.43(7) . 10_556
Au3 Au1 Au4 117.40(6) . 10_556
Au2 Au1 Au4 131.20(6) 13 10_556
Mn4 Au1 Au4 116.80(5) . 10_556
Mn5 Au1 Mn4 112.43(7) . 10_556
Au3 Au1 Mn4 117.40(6) . 10_556
Au2 Au1 Mn4 131.20(6) 13 10_556
Mn4 Au1 Mn4 116.80(5) . 10_556
Au4 Au1 Mn4 0.00(11) 10_556 10_556
Mn5 Au1 Au2 58.05(4) . 16_545
Au3 Au1 Au2 130.15(6) . 16_545
Au2 Au1 Au2 89.50(6) 13 16_545
Mn4 Au1 Au2 138.58(6) . 16_545
Au4 Au1 Au2 56.06(6) 10_556 16_545
Mn4 Au1 Au2 56.06(6) 10_556 16_545
Mn5 Au1 Y2 89.13(8) . .
Au3 Au1 Y2 168.49(7) . .
Au2 Au1 Y2 61.15(5) 13 .
Mn4 Au1 Y2 78.39(6) . .
Au4 Au1 Y2 71.34(5) 10_556 .
Mn4 Au1 Y2 71.34(5) 10_556 .
Au2 Au1 Y2 60.43(5) 16_545 .
Mn5 Au1 Y2 150.25(10) . 6_545
Au3 Au1 Y2 61.27(9) . 6_545
Au2 Au1 Y2 142.42(7) 13 6_545
Mn4 Au1 Y2 77.82(6) . 6_545
Au4 Au1 Y2 70.85(6) 10_556 6_545
Mn4 Au1 Y2 70.85(6) 10_556 6_545
Au2 Au1 Y2 124.47(6) 16_545 6_545
Y2 Au1 Y2 118.60(5) . 6_545
Mn5 Au1 Y1 74.91(8) . 10_556
Au3 Au1 Y1 63.78(10) . 10_556
Au2 Au1 Y1 133.39(9) 13 10_556
Mn4 Au1 Y1 151.69(11) . 10_556
Au4 Au1 Y1 69.90(9) 10_556 10_556
Mn4 Au1 Y1 69.90(9) 10_556 10_556
Au2 Au1 Y1 69.10(10) 16_545 10_556
Y2 Au1 Y1 127.70(10) . 10_556
Y2 Au1 Y1 79.16(11) 6_545 10_556
Mn5 Au1 Au1 149.28(8) . 7_545
Au3 Au1 Au1 116.59(7) . 7_545
Au2 Au1 Au1 102.95(6) 13 7_545
Mn4 Au1 Au1 58.13(6) . 7_545
Au4 Au1 Au1 58.67(6) 10_556 7_545
Mn4 Au1 Au1 58.67(6) 10_556 7_545
Au2 Au1 Au1 100.74(5) 16_545 7_545
Y2 Au1 Au1 60.20(8) . 7_545
Y2 Au1 Au1 59.06(10) 6_545 7_545
Y1 Au1 Au1 121.03(8) 10_556 7_545
Mn4 Au2 Mn5 118.49(10) . 5
Mn4 Au2 Au3 93.27(9) . 14_556
Mn5 Au2 Au3 93.44(5) 5 14_556
Mn4 Au2 Au1 134.88(11) . 13
Mn5 Au2 Au1 59.47(4) 5 13
Au3 Au2 Au1 130.99(6) 14_556 13
Mn4 Au2 Au1 61.72(11) . 16
Mn5 Au2 Au1 58.67(4) 5 16
Au3 Au2 Au1 110.16(7) 14_556 16
Au1 Au2 Au1 90.50(6) 13 16
Mn4 Au2 Y2 73.78(10) . 13
Mn5 Au2 Y2 89.62(8) 5 13
Au3 Au2 Y2 166.50(7) 14_556 13
Au1 Au2 Y2 61.39(5) 13 13
Au1 Au2 Y2 60.66(5) 16 13
Mn4 Au2 Y2 80.06(12) . .
Mn5 Au2 Y2 150.87(10) 5 .
Au3 Au2 Y2 61.53(9) 14_556 .
Au1 Au2 Y2 124.73(6) 13 .
Au1 Au2 Y2 140.91(7) 16 .
Y2 Au2 Y2 118.27(5) 13 .
Mn4 Au2 Y1 155.11(15) . 13
Mn5 Au2 Y1 76.10(9) 5 13
Au3 Au2 Y1 64.50(10) 14_556 13
Au1 Au2 Y1 69.36(10) 13 13
Au1 Au2 Y1 134.43(10) 16 13
Y2 Au2 Y1 128.95(10) 13 13
Y2 Au2 Y1 79.39(12) . 13
Mn4 Au2 Au2 63.89(6) . 13
Mn5 Au2 Au2 148.01(8) 5 13
Au3 Au2 Au2 118.53(8) 14_556 13
Au1 Au2 Au2 95.30(7) 13 13
Au1 Au2 Au2 106.48(7) 16 13
Y2 Au2 Au2 59.51(8) 13 13
Y2 Au2 Au2 58.76(10) . 13
Y1 Au2 Au2 115.48(9) 13 13
Mn4 Au2 Mn4 116.93(5) . 13
Mn5 Au2 Mn4 114.68(9) 5 13
Au3 Au2 Mn4 115.06(11) 14_556 13
Au1 Au2 Mn4 57.57(10) 13 13
Au1 Au2 Mn4 134.69(11) 16 13
Y2 Au2 Mn4 75.22(9) 13 13
Y2 Au2 Mn4 68.82(11) . 13
Y1 Au2 Mn4 67.65(7) 13 13
Au2 Au2 Mn4 53.05(5) 13 13
Mn4 Au2 Au4 116.93(5) . 13
Mn5 Au2 Au4 114.68(9) 5 13
Au3 Au2 Au4 115.06(11) 14_556 13
Au1 Au2 Au4 57.57(10) 13 13
Au1 Au2 Au4 134.69(11) 16 13
Y2 Au2 Au4 75.22(9) 13 13
Y2 Au2 Au4 68.82(11) . 13
Y1 Au2 Au4 67.65(7) 13 13
Au2 Au2 Au4 53.05(5) 13 13
Mn4 Au2 Au4 0.0 13 13
Au3 Au3 Au2 106.41(8) 9_556 7_545
Au3 Au3 Au2 106.41(8) 9_556 14_456
Au2 Au3 Au2 84.34(8) 7_545 14_456
Au3 Au3 Au1 107.46(8) 9_556 12
Au2 Au3 Au1 146.13(9) 7_545 12
Au2 Au3 Au1 85.75(5) 14_456 12
Au3 Au3 Au1 107.46(8) 9_556 .
Au2 Au3 Au1 85.75(5) 7_545 .
Au2 Au3 Au1 146.13(9) 14_456 .
Au1 Au3 Au1 84.68(8) 12 .
Au3 Au3 Y1 179.69(15) 9_556 .
Au2 Au3 Y1 73.37(9) 7_545 .
Au2 Au3 Y1 73.37(9) 14_456 .
Au1 Au3 Y1 72.76(9) 12 .
Au1 Au3 Y1 72.76(9) . .
Au3 Au3 Y2 62.69(5) 9_556 14_456
Au2 Au3 Y2 136.56(7) 7_545 14_456
Au2 Au3 Y2 62.17(5) 14_456 14_456
Au1 Au3 Y2 62.56(5) 12 14_456
Au1 Au3 Y2 137.40(7) . 14_456
Y1 Au3 Y2 117.31(5) . 14_456
Au3 Au3 Y2 62.69(5) 9_556 6_545
Au2 Au3 Y2 62.17(5) 7_545 6_545
Au2 Au3 Y2 136.56(7) 14_456 6_545
Au1 Au3 Y2 137.40(7) 12 6_545
Au1 Au3 Y2 62.56(5) . 6_545
Y1 Au3 Y2 117.31(5) . 6_545
Y2 Au3 Y2 125.37(11) 14_456 6_545
Au3 Au3 Y1 64.51(11) 9_556 10_556
Au2 Au3 Y1 137.74(4) 7_545 10_556
Au2 Au3 Y1 137.74(4) 14_456 10_556
Au1 Au3 Y1 61.27(7) 12 10_556
Au1 Au3 Y1 61.27(7) . 10_556
Y1 Au3 Y1 115.80(8) . 10_556
Y2 Au3 Y1 78.61(6) 14_456 10_556
Y2 Au3 Y1 78.61(6) 6_545 10_556
Au3 Au3 Y1 63.31(12) 9_556 2
Au2 Au3 Y1 60.97(8) 7_545 2
Au2 Au3 Y1 60.97(8) 14_456 2
Au1 Au3 Y1 137.59(4) 12 2
Au1 Au3 Y1 137.59(4) . 2
Y1 Au3 Y1 116.38(8) . 2
Y2 Au3 Y1 78.11(6) 14_456 2
Y2 Au3 Y1 78.11(6) 6_545 2
Y1 Au3 Y1 127.82(10) 10_556 2
Au2 Mn4 Au2 169.8(2) 7_545 .
Au2 Mn4 Au1 86.20(9) 7_545 .
Au2 Mn4 Au1 102.52(11) . .
Au2 Mn4 Au1 102.52(11) 7_545 7_545
Au2 Mn4 Au1 86.20(9) . 7_545
Au1 Mn4 Au1 63.74(13) . 7_545
Au2 Mn4 Au1 108.34(15) 7_545 16
Au2 Mn4 Au1 62.22(8) . 16
Au1 Mn4 Au1 162.72(5) . 16
Au1 Mn4 Au1 119.73(5) 7_545 16
Au2 Mn4 Au1 62.22(8) 7_545 10_566
Au2 Mn4 Au1 108.34(15) . 10_566
Au1 Mn4 Au1 119.73(5) . 10_566
Au1 Mn4 Au1 162.72(5) 7_545 10_566
Au1 Mn4 Au1 62.67(12) 16 10_566
Au2 Mn4 Au2 119.25(6) 7_545 13
Au2 Mn4 Au2 63.07(5) . 13
Au1 Mn4 Au2 57.31(7) . 13
Au1 Mn4 Au2 101.43(14) 7_545 13
Au1 Mn4 Au2 106.25(10) 16 13
Au1 Mn4 Au2 93.67(8) 10_566 13
Au2 Mn4 Au2 63.07(5) 7_545 11_566
Au2 Mn4 Au2 119.25(6) . 11_566
Au1 Mn4 Au2 101.43(14) . 11_566
Au1 Mn4 Au2 57.31(7) 7_545 11_566
Au1 Mn4 Au2 93.67(8) 16 11_566
Au1 Mn4 Au2 106.25(10) 10_566 11_566
Au2 Mn4 Au2 156.8(2) 13 11_566
Au2 Mn4 Y1 113.34(9) 7_545 14_556
Au2 Mn4 Y1 65.60(9) . 14_556
Au1 Mn4 Y1 126.93(17) . 14_556
Au1 Mn4 Y1 63.97(10) 7_545 14_556
Au1 Mn4 Y1 56.55(10) 16 14_556
Au1 Mn4 Y1 112.85(16) 10_566 14_556
Au2 Mn4 Y1 127.36(9) 13 14_556
Au2 Mn4 Y1 55.36(8) 11_566 14_556
Au2 Mn4 Y1 65.60(9) 7_545 .
Au2 Mn4 Y1 113.34(9) . .
Au1 Mn4 Y1 63.97(10) . .
Au1 Mn4 Y1 126.93(17) 7_545 .
Au1 Mn4 Y1 112.85(16) 16 .
Au1 Mn4 Y1 56.55(10) 10_566 .
Au2 Mn4 Y1 55.36(8) 13 .
Au2 Mn4 Y1 127.36(9) 11_566 .
Y1 Mn4 Y1 169.1(2) 14_556 .
Au2 Mn4 Y2 56.15(9) 7_545 10_566
Au2 Mn4 Y2 116.08(14) . 10_566
Au1 Mn4 Y2 140.79(7) . 10_566
Au1 Mn4 Y2 110.43(6) 7_545 10_566
Au1 Mn4 Y2 55.95(9) 16 10_566
Au1 Mn4 Y2 55.22(10) 10_566 10_566
Au2 Mn4 Y2 148.08(16) 13 10_566
Au2 Mn4 Y2 54.38(6) 11_566 10_566
Y1 Mn4 Y2 68.45(12) 14_556 10_566
Y1 Mn4 Y2 103.96(14) . 10_566
Au2 Mn4 Y2 116.08(14) 7_545 13
Au2 Mn4 Y2 56.15(9) . 13
Au1 Mn4 Y2 110.43(6) . 13
Au1 Mn4 Y2 140.79(7) 7_545 13
Au1 Mn4 Y2 55.22(10) 16 13
Au1 Mn4 Y2 55.95(9) 10_566 13
Au2 Mn4 Y2 54.38(6) 13 13
Au2 Mn4 Y2 148.08(16) 11_566 13
Y1 Mn4 Y2 103.96(14) 14_556 13
Y1 Mn4 Y2 68.45(12) . 13
Y2 Mn4 Y2 97.14(14) 10_566 13
Au2 Mn5 Au2 180.00(8) 13 5_445
Au2 Mn5 Au2 94.24(6) 13 16_545
Au2 Mn5 Au2 85.76(6) 5_445 16_545
Au2 Mn5 Au2 85.76(6) 13 8_455
Au2 Mn5 Au2 94.24(6) 5_445 8_455
Au2 Mn5 Au2 180.00(6) 16_545 8_455
Au2 Mn5 Au1 61.70(4) 13 .
Au2 Mn5 Au1 118.30(4) 5_445 .
Au2 Mn5 Au1 63.28(4) 16_545 .
Au2 Mn5 Au1 116.72(4) 8_455 .
Au2 Mn5 Au1 118.30(4) 13 9
Au2 Mn5 Au1 61.70(4) 5_445 9
Au2 Mn5 Au1 116.72(4) 16_545 9
Au2 Mn5 Au1 63.28(4) 8_455 9
Au1 Mn5 Au1 180.00(6) . 9
Au2 Mn5 Au1 63.28(4) 13 4
Au2 Mn5 Au1 116.72(4) 5_445 4
Au2 Mn5 Au1 61.70(4) 16_545 4
Au2 Mn5 Au1 118.30(4) 8_455 4
Au1 Mn5 Au1 94.50(6) . 4
Au1 Mn5 Au1 85.50(6) 9 4
Au2 Mn5 Au1 116.72(4) 13 12
Au2 Mn5 Au1 63.28(4) 5_445 12
Au2 Mn5 Au1 118.30(4) 16_545 12
Au2 Mn5 Au1 61.70(4) 8_455 12
Au1 Mn5 Au1 85.50(6) . 12
Au1 Mn5 Au1 94.50(6) 9 12
Au1 Mn5 Au1 180.00(4) 4 12
Au2 Mn5 Y1 116.86(6) 13 10_556
Au2 Mn5 Y1 63.14(6) 5_445 10_556
Au2 Mn5 Y1 63.14(6) 16_545 10_556
Au2 Mn5 Y1 116.86(6) 8_455 10_556
Au1 Mn5 Y1 55.41(6) . 10_556
Au1 Mn5 Y1 124.59(6) 9 10_556
Au1 Mn5 Y1 124.59(6) 4 10_556
Au1 Mn5 Y1 55.41(6) 12 10_556
Au2 Mn5 Y1 63.14(6) 13 2_554
Au2 Mn5 Y1 116.86(6) 5_445 2_554
Au2 Mn5 Y1 116.86(6) 16_545 2_554
Au2 Mn5 Y1 63.14(6) 8_455 2_554
Au1 Mn5 Y1 124.59(6) . 2_554
Au1 Mn5 Y1 55.41(6) 9 2_554
Au1 Mn5 Y1 55.41(6) 4 2_554
Au1 Mn5 Y1 124.59(6) 12 2_554
Y1 Mn5 Y1 180.00(14) 10_556 2_554
Au2 Mn5 Y1 55.04(5) 13 .
Au2 Mn5 Y1 124.96(5) 5_445 .
Au2 Mn5 Y1 124.96(5) 16_545 .
Au2 Mn5 Y1 55.04(5) 8_455 .
Au1 Mn5 Y1 61.93(6) . .
Au1 Mn5 Y1 118.07(6) 9 .
Au1 Mn5 Y1 118.07(6) 4 .
Au1 Mn5 Y1 61.93(6) 12 .
Y1 Mn5 Y1 89.51(4) 10_556 .
Y1 Mn5 Y1 90.49(4) 2_554 .
Au2 Mn5 Y1 124.96(5) 13 9
Au2 Mn5 Y1 55.04(5) 5_445 9
Au2 Mn5 Y1 55.04(5) 16_545 9
Au2 Mn5 Y1 124.96(5) 8_455 9
Au1 Mn5 Y1 118.07(6) . 9
Au1 Mn5 Y1 61.93(6) 9 9
Au1 Mn5 Y1 61.93(6) 4 9
Au1 Mn5 Y1 118.07(6) 12 9
Y1 Mn5 Y1 90.49(4) 10_556 9
Y1 Mn5 Y1 89.51(4) 2_554 9
Y1 Mn5 Y1 180.00(13) . 9
Au3 Y1 Au1 107.18(13) . 10_566
Au3 Y1 Au1 107.18(13) . 3
Au1 Y1 Au1 77.92(14) 10_566 3
Au3 Y1 Au2 106.35(15) . 8_455
Au1 Y1 Au2 146.47(19) 10_566 8_455
Au1 Y1 Au2 92.70(7) 3 8_455
Au3 Y1 Au2 106.35(15) . 13
Au1 Y1 Au2 92.70(7) 10_566 13
Au1 Y1 Au2 146.47(19) 3 13
Au2 Y1 Au2 77.42(13) 8_455 13
Au3 Y1 Au3 154.71(19) . 10_566
Au1 Y1 Au3 54.95(9) 10_566 10_566
Au1 Y1 Au3 54.95(9) 3 10_566
Au2 Y1 Au3 93.23(13) 8_455 10_566
Au2 Y1 Au3 93.23(13) 13 10_566
Au3 Y1 Au3 153.1(2) . 2_554
Au1 Y1 Au3 93.55(13) 10_566 2_554
Au1 Y1 Au3 93.55(13) 3 2_554
Au2 Y1 Au3 54.53(8) 8_455 2_554
Au2 Y1 Au3 54.53(8) 13 2_554
Au3 Y1 Au3 52.18(10) 10_566 2_554
Au3 Y1 Au1 53.49(9) . 12
Au1 Y1 Au1 160.40(17) 10_566 12
Au1 Y1 Au1 103.25(6) 3 12
Au2 Y1 Au1 53.01(7) 8_455 12
Au2 Y1 Au1 96.16(14) 13 12
Au3 Y1 Au1 141.39(9) 10_566 12
Au3 Y1 Au1 105.84(13) 2_554 12
Au3 Y1 Au1 53.49(9) . .
Au1 Y1 Au1 103.25(6) 10_566 .
Au1 Y1 Au1 160.40(17) 3 .
Au2 Y1 Au1 96.16(14) 8_455 .
Au2 Y1 Au1 53.01(7) 13 .
Au3 Y1 Au1 141.39(9) 10_566 .
Au3 Y1 Au1 105.84(13) 2_554 .
Au1 Y1 Au1 69.06(11) 12 .
Au3 Y1 Au2 53.15(8) . 7_545
Au1 Y1 Au2 54.12(7) 10_566 7_545
Au1 Y1 Au2 96.83(14) 3 7_545
Au2 Y1 Au2 159.23(18) 8_455 7_545
Au2 Y1 Au2 103.52(6) 13 7_545
Au3 Y1 Au2 107.36(13) 10_566 7_545
Au3 Y1 Au2 142.47(9) 2_554 7_545
Au1 Y1 Au2 106.64(14) 12 7_545
Au1 Y1 Au2 69.56(8) . 7_545
Au3 Y1 Au2 53.15(8) . 14_456
Au1 Y1 Au2 96.83(14) 10_566 14_456
Au1 Y1 Au2 54.12(7) 3 14_456
Au2 Y1 Au2 103.52(6) 8_455 14_456
Au2 Y1 Au2 159.23(18) 13 14_456
Au3 Y1 Au2 107.36(13) 10_566 14_456
Au3 Y1 Au2 142.47(9) 2_554 14_456
Au1 Y1 Au2 69.56(8) 12 14_456
Au1 Y1 Au2 106.64(14) . 14_456
Au2 Y1 Au2 68.21(10) 7_545 14_456
Au3 Y1 Mn4 80.37(10) . .
Au1 Y1 Mn4 53.55(10) 10_566 .
Au1 Y1 Mn4 130.16(17) 3 .
Au2 Y1 Mn4 133.44(15) 8_455 .
Au2 Y1 Mn4 56.99(5) 13 .
Au3 Y1 Mn4 97.88(12) 10_566 .
Au3 Y1 Mn4 99.46(8) 2_554 .
Au1 Y1 Mn4 118.55(17) 12 .
Au1 Y1 Mn4 50.28(10) . .
Au2 Y1 Mn4 47.79(4) 7_545 .
Au2 Y1 Mn4 115.66(13) 14_456 .
Au2 Y2 Au2 86.53(14) 16_545 13
Au2 Y2 Au3 148.23(7) 16_545 14_556
Au2 Y2 Au3 116.34(5) 13 14_556
Au2 Y2 Au3 116.34(5) 16_545 6_544
Au2 Y2 Au3 148.23(7) 13 6_544
Au3 Y2 Au3 54.63(11) 14_556 6_544
Au2 Y2 Au1 57.46(8) 16_545 4
Au2 Y2 Au1 58.91(9) 13 4
Au3 Y2 Au1 152.80(8) 14_556 4
Au3 Y2 Au1 113.39(5) 6_544 4
Au2 Y2 Au1 58.91(9) 16_545 .
Au2 Y2 Au1 57.46(8) 13 .
Au3 Y2 Au1 113.39(5) 14_556 .
Au3 Y2 Au1 152.80(8) 6_544 .
Au1 Y2 Au1 87.24(14) 4 .
Au2 Y2 Au2 147.16(15) 16_545 .
Au2 Y2 Au2 61.73(5) 13 .
Au3 Y2 Au2 56.30(7) 14_556 .
Au3 Y2 Au2 96.18(12) 6_544 .
Au1 Y2 Au2 106.85(7) 4 .
Au1 Y2 Au2 94.27(6) . .
Au2 Y2 Au2 61.73(5) 16_545 4
Au2 Y2 Au2 147.16(15) 13 4
Au3 Y2 Au2 96.18(12) 14_556 4
Au3 Y2 Au2 56.30(7) 6_544 4
Au1 Y2 Au2 94.27(6) 4 4
Au1 Y2 Au2 106.85(7) . 4
Au2 Y2 Au2 150.85(18) . 4
Au2 Y2 Au1 100.06(6) 16_545 7_545
Au2 Y2 Au1 100.71(6) 13 7_545
Au3 Y2 Au1 56.16(7) 14_556 7_545
Au3 Y2 Au1 96.72(12) 6_544 7_545
Au1 Y2 Au1 147.92(15) 4 7_545
Au1 Y2 Au1 60.73(5) . 7_545
Au2 Y2 Au1 79.35(6) . 7_545
Au2 Y2 Au1 93.45(6) 4 7_545
Au2 Y2 Au1 100.71(6) 16_545 6_544
Au2 Y2 Au1 100.06(6) 13 6_544
Au3 Y2 Au1 96.72(12) 14_556 6_544
Au3 Y2 Au1 56.16(7) 6_544 6_544
Au1 Y2 Au1 60.73(5) 4 6_544
Au1 Y2 Au1 147.92(15) . 6_544
Au2 Y2 Au1 93.45(6) . 6_544
Au2 Y2 Au1 79.35(6) 4 6_544
Au1 Y2 Au1 151.34(18) 7_545 6_544
Au2 Y2 Au4 50.07(5) 16_545 10_556
Au2 Y2 Au4 110.06(12) 13 10_556
Au3 Y2 Au4 99.36(8) 14_556 10_556
Au3 Y2 Au4 101.66(9) 6_544 10_556
Au1 Y2 Au4 107.37(11) 4 10_556
Au1 Y2 Au4 53.44(7) . 10_556
Au2 Y2 Au4 130.61(7) . 10_556
Au2 Y2 Au4 56.80(7) 4 10_556
Au1 Y2 Au4 53.21(6) 7_545 10_556
Au1 Y2 Au4 134.47(7) 6_544 10_556
Au2 Y2 Au4 110.06(12) 16_545 13
Au2 Y2 Au4 50.07(5) 13 13
Au3 Y2 Au4 101.66(9) 14_556 13
Au3 Y2 Au4 99.36(8) 6_544 13
Au1 Y2 Au4 53.44(7) 4 13
Au1 Y2 Au4 107.37(11) . 13
Au2 Y2 Au4 56.80(7) . 13
Au2 Y2 Au4 130.61(7) 4 13
Au1 Y2 Au4 134.47(7) 7_545 13
Au1 Y2 Au4 53.21(6) 6_544 13
Au4 Y2 Au4 156.31(16) 10_556 13

loop_
_geom_bond_atom_site_label_1
_geom_bond_atom_site_label_2
_geom_bond_distance
_geom_bond_site_symmetry_2
Au1 Mn5 2.8154(15) .
Au1 Au3 2.837(2) .
Au1 Au2 2.878(2) 13
Au1 Mn4 2.886(5) .
Au1 Au4 2.930(5) 10_556
Au1 Mn4 2.930(5) 10_556
Au1 Au2 2.944(2) 16_545
Au1 Y2 2.997(4) .
Au1 Y2 3.032(2) 6_545
Au1 Y1 3.040(4) 10_556
Au1 Au1 3.048(3) 7_545
Au2 Mn4 2.7607(16) .
Au2 Mn5 2.7968(15) 5
Au2 Au3 2.835(2) 14_556
Au2 Au1 2.878(2) 13
Au2 Au1 2.944(2) 16
Au2 Y2 2.990(4) 13
Au2 Y2 3.013(2) .
Au2 Y1 3.043(4) 13
Au2 Au2 3.080(3) 13
Au2 Mn4 3.1019(19) 13
Au2 Au4 3.1019(19) 13
Au3 Au3 2.749(4) 9_556
Au3 Au2 2.835(2) 7_545
Au3 Au2 2.835(2) 14_456
Au3 Au1 2.837(2) 12
Au3 Y1 2.847(5) .
Au3 Y2 2.996(4) 14_456
Au3 Y2 2.996(4) 6_545
Au3 Y1 3.110(6) 10_556
Au3 Y1 3.142(5) 2
Mn4 Au2 2.7607(16) 7_545
Mn4 Au1 2.886(5) 7_545
Mn4 Au1 2.930(5) 16
Mn4 Au1 2.930(5) 10_566
Mn4 Au2 3.1019(19) 13
Mn4 Au2 3.1019(19) 11_566
Mn4 Y1 3.4213(13) 14_556
Mn4 Y1 3.4213(13) .
Mn4 Y2 3.457(4) 10_566
Mn4 Y2 3.457(4) 13
Mn5 Au2 2.7968(15) 13
Mn5 Au2 2.7968(15) 5_445
Mn5 Au2 2.7968(15) 16_545
Mn5 Au2 2.7968(15) 8_455
Mn5 Au1 2.8154(15) 9
Mn5 Au1 2.8154(15) 4
Mn5 Au1 2.8154(15) 12
Mn5 Y1 3.565(5) 10_556
Mn5 Y1 3.565(5) 2_554
Mn5 Y1 3.605(5) .
Mn5 Y1 3.605(5) 9
Y1 Au1 3.040(4) 10_566
Y1 Au1 3.040(4) 3
Y1 Au2 3.043(4) 8_455
Y1 Au2 3.043(4) 13
Y1 Au3 3.110(6) 10_566
Y1 Au3 3.142(5) 2_554
Y1 Au1 3.372(5) 12
Y1 Au2 3.394(4) 7_545
Y1 Au2 3.394(4) 14_456
Y2 Au2 2.990(4) 16_545
Y2 Au2 2.990(4) 13
Y2 Au3 2.996(4) 14_556
Y2 Au3 2.996(4) 6_544
Y2 Au1 2.997(4) 4
Y2 Au2 3.013(2) 4
Y2 Au1 3.032(2) 7_545
Y2 Au1 3.032(2) 6_544
Y2 Au4 3.457(4) 10_556
Y2 Au4 3.457(4) 13
